data_7228411
loop_
_publ_author_name
'Nian, Leyan'
'Huang, Junben'
'Wu, Kui'
'Su, Zhi'
'Yang, Zhihua'
'Pan, Shilie'

_publ_section_title
;
 BaCu2MIVQ4 (MIV = Si, Ge, and Sn; Q = S, Se): synthesis, crystal
 structures, optical performances and theoretical calculations
;
_journal_issue 47
_journal_name_full 'RSC Adv.'
_journal_page_first 29378
_journal_paper_doi 10.1039/C7RA05022D
_journal_volume 7
_journal_year 2017
_chemical_formula_sum 'Ba Cu2 Ge Se4'
_chemical_formula_weight 652.85
_space_group_crystal_system trigonal
_space_group_IT_number 152
_space_group_name_Hall 'P 31 2"'
_space_group_name_H-M_alt 'P 31 2 1'
_symmetry_space_group_name_Hall 'P 31 2"'
_symmetry_space_group_name_H-M 'P 31 2 1'
_audit_creation_method SHELXL-2014/7
_audit_update_record
;
2017-03-24 deposited with the CCDC.
2017-06-01 downloaded from the CCDC.
;
_cell_angle_alpha 90
_cell_angle_beta 90
_cell_angle_gamma 120
_cell_formula_units_Z 3
_cell_length_a 6.5014(6)
_cell_length_b 6.5014(6)
_cell_length_c 16.266(3)
_cell_measurement_reflns_used 2114
_cell_measurement_temperature 293(2)
_cell_measurement_theta_max 27.49
_cell_measurement_theta_min 3.62
_cell_volume 595.42(13)
_computing_cell_refinement 'Bruker SMART'
_computing_data_collection 'Bruker SMART'
_computing_data_reduction 'Bruker SAINT'
_computing_molecular_graphics 'Bruker SHELXTL'
_computing_publication_material 'Bruker SHELXTL'
_computing_structure_refinement 'SHELXL-2014/7 (Sheldrick, 2014)'
_computing_structure_solution 'Bruker SHELXTL'
_diffrn_ambient_temperature 293(2)
_diffrn_measured_fraction_theta_full 1.000
_diffrn_measured_fraction_theta_max 0.998
_diffrn_measurement_device_type 'CCD area detector'
_diffrn_measurement_method 'phi and omega scans'
_diffrn_radiation_type MoK\a
_diffrn_radiation_wavelength 0.71073
_diffrn_reflns_av_R_equivalents 0.0601
_diffrn_reflns_av_unetI/netI 0.0518
_diffrn_reflns_Laue_measured_fraction_full 1.000
_diffrn_reflns_Laue_measured_fraction_max 0.998
_diffrn_reflns_limit_h_max 7
_diffrn_reflns_limit_h_min -8
_diffrn_reflns_limit_k_max 8
_diffrn_reflns_limit_k_min -4
_diffrn_reflns_limit_l_max 17
_diffrn_reflns_limit_l_min -21
_diffrn_reflns_number 3659
_diffrn_reflns_point_group_measured_fraction_full 1.000
_diffrn_reflns_point_group_measured_fraction_max 0.999
_diffrn_reflns_theta_full 25.242
_diffrn_reflns_theta_max 27.597
_diffrn_reflns_theta_min 3.619
_diffrn_source 'sealed tube'
_exptl_absorpt_coefficient_mu 32.160
_exptl_absorpt_correction_T_max 0.7456
_exptl_absorpt_correction_T_min 0.2368
_exptl_absorpt_correction_type multi-scan
_exptl_absorpt_process_details SADABS
_exptl_crystal_colour red
_exptl_crystal_density_diffrn 5.462
_exptl_crystal_description block
_exptl_crystal_F_000 846
_exptl_crystal_size_max 0.314
_exptl_crystal_size_mid 0.226
_exptl_crystal_size_min 0.156
_refine_diff_density_max 1.135
_refine_diff_density_min -1.207
_refine_diff_density_rms 0.278
_refine_ls_abs_structure_details
;
 Refined as an inversion twin.
;
_refine_ls_abs_structure_Flack 0.09(4)
_refine_ls_extinction_coef 0.0072(7)
_refine_ls_extinction_expression Fc^*^=kFc[1+0.001xFc^2^\l^3^/sin(2\q)]^-1/4^
_refine_ls_extinction_method 'SHELXL-2014/7 (Sheldrick 2014'
_refine_ls_goodness_of_fit_ref 1.054
_refine_ls_hydrogen_treatment undef
_refine_ls_matrix_type full
_refine_ls_number_parameters 40
_refine_ls_number_reflns 928
_refine_ls_number_restraints 0
_refine_ls_restrained_S_all 1.054
_refine_ls_R_factor_all 0.0287
_refine_ls_R_factor_gt 0.0281
_refine_ls_shift/su_max 0.000
_refine_ls_shift/su_mean 0.000
_refine_ls_structure_factor_coef Fsqd
_refine_ls_weighting_details 'w=1/[\s^2^(Fo^2^)+(0.0249P)^2^] where P=(Fo^2^+2Fc^2^)/3'
_refine_ls_weighting_scheme calc
_refine_ls_wR_factor_gt 0.0659
_refine_ls_wR_factor_ref 0.0663
_reflns_Friedel_coverage 0.599
_reflns_Friedel_fraction_full 1.000
_reflns_Friedel_fraction_max 1.000
_reflns_number_gt 898
_reflns_number_total 928
_reflns_threshold_expression 'I > 2\s(I)'
_cod_data_source_file c7ra05022d2.cif
_cod_data_source_block 33
_cod_original_cell_volume 595.42(16)
_cod_database_code 7228411
_shelx_shelxl_version_number 2014/7
_shelx_space_group_comment
;
The symmetry employed for this shelxl refinement is uniquely defined
by the following loop, which should always be used as a source of
symmetry information in preference to the above space-group names.
They are only intended as comments.
;

loop_
_space_group_symop_operation_xyz
'x, y, z'
'-y, x-y, z+1/3'
'-x+y, -x, z+2/3'
'y, x, -z'
'-x, -x+y, -z+1/3'
'x-y, -y, -z+2/3'

loop_
_atom_site_label
_atom_site_type_symbol
_atom_site_fract_x
_atom_site_fract_y
_atom_site_fract_z
_atom_site_U_iso_or_equiv
_atom_site_adp_type
_atom_site_occupancy
_atom_site_site_symmetry_order
_atom_site_calc_flag
_atom_site_refinement_flags_posn
_atom_site_refinement_flags_adp
_atom_site_refinement_flags_occupancy
Se1 Se 0.96694(16) 0.47818(15) 0.05239(5) 0.0099(2) Uani 1 1 d . . .
Se2 Se 0.66625(15) 0.76750(16) 0.17105(5) 0.0101(3) Uani 1 1 d . . .
Ge1 Ge 1.0000 0.7149(2) 0.1667 0.0078(3) Uani 1 2 d S T P
Cu1 Cu 0.6608(2) 0.0797(2) 0.08999(7) 0.0207(3) Uani 1 1 d . . .
Ba1 Ba 0.44972(12) 0.44972(12) 0.0000 0.0119(2) Uani 1 2 d S T P

loop_
_atom_site_aniso_label
_atom_site_aniso_U_11
_atom_site_aniso_U_22
_atom_site_aniso_U_33
_atom_site_aniso_U_23
_atom_site_aniso_U_13
_atom_site_aniso_U_12
Se1 0.0110(5) 0.0106(4) 0.0069(4) -0.0010(3) 0.0013(3) 0.0045(4)
Se2 0.0109(5) 0.0124(5) 0.0095(5) 0.0019(3) 0.0023(3) 0.0078(4)
Ge1 0.0088(6) 0.0091(5) 0.0055(6) 0.0000(2) -0.0001(4) 0.0044(3)
Cu1 0.0214(7) 0.0183(6) 0.0223(7) 0.0060(5) 0.0027(5) 0.0099(6)
Ba1 0.0144(3) 0.0144(3) 0.0092(4) 0.00079(14) -0.00079(14) 0.0090(3)

loop_
_atom_type_symbol
_atom_type_description
_atom_type_scat_dispersion_real
_atom_type_scat_dispersion_imag
_atom_type_scat_source
Ba Ba -0.3244 2.2819 'International Tables Vol C Tables 4.2.6.8 and 6.1.1.4'
Cu Cu 0.3201 1.2651 'International Tables Vol C Tables 4.2.6.8 and 6.1.1.4'
Ge Ge 0.1547 1.8001 'International Tables Vol C Tables 4.2.6.8 and 6.1.1.4'
Se Se -0.0929 2.2259 'International Tables Vol C Tables 4.2.6.8 and 6.1.1.4'

loop_
_geom_angle_atom_site_label_1
_geom_angle_atom_site_label_2
_geom_angle_atom_site_label_3
_geom_angle
_geom_angle_site_symmetry_1
_geom_angle_site_symmetry_3
Ge1 Se1 Cu1 104.90(5) . .
Ge1 Se1 Cu1 120.28(5) . 4_655
Cu1 Se1 Cu1 128.33(5) . 4_655
Ge1 Se1 Ba1 117.12(3) . 1_655
Cu1 Se1 Ba1 107.24(4) . 1_655
Cu1 Se1 Ba1 74.57(4) 4_655 1_655
Ge1 Se1 Ba1 89.88(3) . .
Cu1 Se1 Ba1 75.11(4) . .
Cu1 Se1 Ba1 80.93(4) 4_655 .
Ba1 Se1 Ba1 150.13(3) 1_655 .
Ge1 Se2 Cu1 120.12(5) . 1_565
Ge1 Se2 Cu1 108.08(5) . 5_665
Cu1 Se2 Cu1 130.66(5) 1_565 5_665
Ge1 Se2 Ba1 121.73(4) . 2_665
Cu1 Se2 Ba1 87.12(4) 1_565 2_665
Cu1 Se2 Ba1 75.75(4) 5_665 2_665
Ge1 Se2 Ba1 91.09(3) . .
Cu1 Se2 Ba1 83.50(4) 1_565 .
Cu1 Se2 Ba1 85.77(4) 5_665 .
Ba1 Se2 Ba1 145.85(3) 2_665 .
Se1 Ge1 Se1 105.07(7) 5_765 .
Se1 Ge1 Se2 109.18(3) 5_765 5_765
Se1 Ge1 Se2 114.00(3) . 5_765
Se1 Ge1 Se2 114.00(3) 5_765 .
Se1 Ge1 Se2 109.18(3) . .
Se2 Ge1 Se2 105.62(7) 5_765 .
Se1 Cu1 Se2 132.86(6) . 1_545
Se1 Cu1 Se2 109.01(6) . 5_655
Se2 Cu1 Se2 99.19(4) 1_545 5_655
Se1 Cu1 Se1 95.38(4) . 4_545
Se2 Cu1 Se1 116.94(6) 1_545 4_545
Se2 Cu1 Se1 99.06(5) 5_655 4_545
Se1 Cu1 Ba1 134.21(5) . 1_545
Se2 Cu1 Ba1 58.11(3) 1_545 1_545
Se2 Cu1 Ba1 111.97(4) 5_655 1_545
Se1 Cu1 Ba1 59.04(3) 4_545 1_545
Se2 Ba1 Se2 125.74(4) 3_564 5_655
Se2 Ba1 Se2 146.780(19) 3_564 .
Se2 Ba1 Se2 68.856(17) 5_655 .
Se2 Ba1 Se2 68.855(17) 3_564 4
Se2 Ba1 Se2 146.780(19) 5_655 4
Se2 Ba1 Se2 117.10(4) . 4
Se2 Ba1 Se1 86.32(2) 3_564 4_545
Se2 Ba1 Se1 70.22(2) 5_655 4_545
Se2 Ba1 Se1 126.19(2) . 4_545
Se2 Ba1 Se1 82.54(2) 4 4_545
Se2 Ba1 Se1 70.22(2) 3_564 1_455
Se2 Ba1 Se1 86.32(2) 5_655 1_455
Se2 Ba1 Se1 82.54(2) . 1_455
Se2 Ba1 Se1 126.19(2) 4 1_455
Se1 Ba1 Se1 127.61(4) 4_545 1_455
Se2 Ba1 Se1 73.54(2) 3_564 4
Se2 Ba1 Se1 139.60(2) 5_655 4
Se2 Ba1 Se1 78.33(2) . 4
Se2 Ba1 Se1 69.83(2) 4 4
Se1 Ba1 Se1 150.13(3) 4_545 4
Se1 Ba1 Se1 66.156(11) 1_455 4
Se2 Ba1 Se1 139.60(2) 3_564 .
Se2 Ba1 Se1 73.54(2) 5_655 .
Se2 Ba1 Se1 69.83(2) . .
Se2 Ba1 Se1 78.33(2) 4 .
Se1 Ba1 Se1 66.156(11) 4_545 .
Se1 Ba1 Se1 150.13(3) 1_455 .
Se1 Ba1 Se1 116.76(4) 4 .
Se2 Ba1 Cu1 41.88(2) 3_564 4
Se2 Ba1 Cu1 127.91(3) 5_655 4
Se2 Ba1 Cu1 104.92(3) . 4
Se2 Ba1 Cu1 83.76(3) 4 4
Se1 Ba1 Cu1 127.69(3) 4_545 4
Se1 Ba1 Cu1 42.49(3) 1_455 4
Se1 Ba1 Cu1 40.37(2) 4 4
Se1 Ba1 Cu1 155.72(3) . 4
Se2 Ba1 Cu1 112.35(2) 3_564 1_565
Se2 Ba1 Cu1 105.06(3) 5_655 1_565
Se2 Ba1 Cu1 38.39(2) . 1_565
Se2 Ba1 Cu1 92.95(3) 4 1_565
Se1 Ba1 Cu1 157.86(3) 4_545 1_565
Se1 Ba1 Cu1 72.14(2) 1_455 1_565
Se1 Ba1 Cu1 40.03(2) 4 1_565
Se1 Ba1 Cu1 91.71(3) . 1_565
Cu1 Ba1 Cu1 72.85(2) 4 1_565
Se2 Ba1 Cu1 105.06(3) 3_564 4_655
Se2 Ba1 Cu1 112.35(2) 5_655 4_655
Se2 Ba1 Cu1 92.95(3) . 4_655
Se2 Ba1 Cu1 38.39(2) 4 4_655
Se1 Ba1 Cu1 72.14(2) 4_545 4_655
Se1 Ba1 Cu1 157.86(3) 1_455 4_655
Se1 Ba1 Cu1 91.71(3) 4 4_655
Se1 Ba1 Cu1 40.04(2) . 4_655
Cu1 Ba1 Cu1 119.68(3) 4 4_655
Cu1 Ba1 Cu1 90.87(4) 1_565 4_655

loop_
_geom_bond_atom_site_label_1
_geom_bond_atom_site_label_2
_geom_bond_distance
_geom_bond_site_symmetry_2
Se1 Ge1 2.3537(12) .
Se1 Cu1 2.4272(15) .
Se1 Cu1 2.5379(16) 4_655
Se1 Ba1 3.3456(10) 1_655
Se1 Ba1 3.3831(10) .
Se2 Ge1 2.3604(12) .
Se2 Cu1 2.4352(15) 1_565
Se2 Cu1 2.4945(15) 5_665
Se2 Ba1 3.3108(10) 2_665
Se2 Ba1 3.3291(10) .
Ge1 Se1 2.3536(12) 5_765
Ge1 Se2 2.3604(12) 5_765
Cu1 Se2 2.4352(15) 1_545
Cu1 Se2 2.4945(15) 5_655
Cu1 Se1 2.5378(16) 4_545
Cu1 Ba1 3.8960(14) 1_545
Ba1 Se2 3.3108(10) 3_564
Ba1 Se2 3.3107(10) 5_655
Ba1 Se2 3.3292(10) 4
Ba1 Se1 3.3456(10) 4_545
Ba1 Se1 3.3456(10) 1_455
Ba1 Se1 3.3831(10) 4
Ba1 Cu1 3.6217(13) 4
Ba1 Cu1 3.8960(14) 1_565
Ba1 Cu1 3.8960(14) 4_655
